data_4071054
loop_
_publ_author_name
'Schr\"oder, Kai'
'Haase, Detlev'
'Saak, Wolfgang'
'Beckhaus, Ruediger'
'Kretschmer, Winfried P.'
'L\"utzen, Arne'

_publ_section_title
;
 Tetrabenzo[a,c,g,i]fluorenyltitanium(III) and -(IV) Complexes: Syntheses,
 Reactions, and Catalytic Application
;
_journal_issue 8
_journal_name_full Organometallics
_journal_page_first 1859
_journal_paper_doi 10.1021/om7012293
_journal_volume 27
_journal_year 2008
_chemical_formula_sum 'C39 H30 Cl2 O Ti'
_chemical_formula_weight 633.43
_chemical_name_systematic
; 
 ? 
;
_space_group_IT_number 2
_symmetry_cell_setting triclinic
_symmetry_space_group_name_Hall '-P 1'
_symmetry_space_group_name_H-M 'P -1'
_atom_sites_solution_hydrogens geom
_atom_sites_solution_primary direct
_atom_sites_solution_secondary difmap
_audit_creation_method SHELXL-97
_cell_angle_alpha 109.84(2)
_cell_angle_beta 97.97(2)
_cell_angle_gamma 99.321(18)
_cell_formula_units_Z 2
_cell_length_a 10.5863(18)
_cell_length_b 10.7139(14)
_cell_length_c 14.898(3)
_cell_measurement_temperature 153(2)
_cell_volume 1534.0(5)
_computing_cell_refinement 'IPDS (Stoe, 1999)'
_computing_data_collection 'IPDS (Stoe, 1999)'
_computing_data_reduction 'XRED (Stoe, 1997)'
_computing_molecular_graphics 'Ortep-3 for Windows (Farrugia, 1997)'
_computing_publication_material 'SHELX-97 (Sheldrick, 1997)'
_computing_structure_refinement 'SHELXL-97 (Sheldrick, 1997)'
_computing_structure_solution 'SHELXS-97 (Sheldrick, 1990)'
_diffrn_ambient_temperature 153(2)
_diffrn_measured_fraction_theta_full 0.906
_diffrn_measured_fraction_theta_max 0.906
_diffrn_measurement_device_type 'Stoe IPDS'
_diffrn_radiation_monochromator graphite
_diffrn_radiation_source 'fine-focus sealed tube'
_diffrn_radiation_type MoK\a
_diffrn_radiation_wavelength 0.71073
_diffrn_reflns_av_R_equivalents 0.2063
_diffrn_reflns_av_sigmaI/netI 0.3422
_diffrn_reflns_limit_h_max 13
_diffrn_reflns_limit_h_min -13
_diffrn_reflns_limit_k_max 11
_diffrn_reflns_limit_k_min -11
_diffrn_reflns_limit_l_max 18
_diffrn_reflns_limit_l_min -18
_diffrn_reflns_number 16264
_diffrn_reflns_theta_full 26.35
_diffrn_reflns_theta_max 26.35
_diffrn_reflns_theta_min 2.53
_exptl_absorpt_coefficient_mu 0.484
_exptl_absorpt_correction_T_max 0.9809
_exptl_absorpt_correction_T_min 0.7937
_exptl_absorpt_correction_type none
_exptl_crystal_colour red
_exptl_crystal_density_diffrn 1.371
_exptl_crystal_density_method 'not measured'
_exptl_crystal_description needle
_exptl_crystal_F_000 656
_exptl_crystal_size_max 0.50
_exptl_crystal_size_mid 0.07
_exptl_crystal_size_min 0.04
_refine_diff_density_max 0.368
_refine_diff_density_min -0.582
_refine_diff_density_rms 0.081
_refine_ls_extinction_method none
_refine_ls_goodness_of_fit_ref 0.758
_refine_ls_hydrogen_treatment constr
_refine_ls_matrix_type full
_refine_ls_number_parameters 388
_refine_ls_number_reflns 5677
_refine_ls_number_restraints 0
_refine_ls_restrained_S_all 0.758
_refine_ls_R_factor_all 0.2285
_refine_ls_R_factor_gt 0.0675
_refine_ls_shift/su_max 0.000
_refine_ls_shift/su_mean 0.000
_refine_ls_structure_factor_coef Fsqd
_refine_ls_weighting_details 'calc w=1/[\s^2^(Fo^2^)+(0.0364P)^2^+0.0000P] where P=(Fo^2^+2Fc^2^)/3'
_refine_ls_weighting_scheme calc
_refine_ls_wR_factor_gt 0.1272
_refine_ls_wR_factor_ref 0.1752
_reflns_number_gt 1589
_reflns_number_total 5677
_reflns_threshold_expression >2sigma(I)
_cod_data_source_file om7012293-file003.cif
_cod_data_source_block DCP288
_cod_original_cell_volume 1533.9(5)
_cod_original_sg_symbol_H-M P-1
_cod_database_code 4071054

loop_
_symmetry_equiv_pos_as_xyz
'x, y, z'
'-x, -y, -z'

loop_
_atom_site_label
_atom_site_type_symbol
_atom_site_fract_x
_atom_site_fract_y
_atom_site_fract_z
_atom_site_U_iso_or_equiv
_atom_site_adp_type
_atom_site_occupancy
_atom_site_symmetry_multiplicity
_atom_site_calc_flag
_atom_site_refinement_flags
Ti1 Ti 0.40219(12) 0.60052(17) 0.78824(12) 0.0373(5) Uani 1 1 d .
Cl1 Cl 0.2976(2) 0.4614(3) 0.85417(19) 0.0557(7) Uani 1 1 d .
Cl2 Cl 0.23552(17) 0.6402(2) 0.69750(17) 0.0484(7) Uani 1 1 d .
O1 O 0.4718(5) 0.4858(6) 0.7024(4) 0.0480(17) Uani 1 1 d .
C1 C 0.5380(6) 0.7166(9) 0.9450(6) 0.036(2) Uani 1 1 d .
H1 H 0.5498 0.6674 0.9867 0.043 Uiso 1 1 calc R
C2 C 0.6163(6) 0.7298(9) 0.8759(6) 0.037(2) Uani 1 1 d .
C3 C 0.5614(6) 0.8037(8) 0.8227(6) 0.033(2) Uani 1 1 d .
C4 C 0.4526(6) 0.8529(8) 0.8682(6) 0.031(2) Uani 1 1 d .
C5 C 0.4390(6) 0.7916(8) 0.9392(6) 0.032(2) Uani 1 1 d .
C6 C 0.7355(6) 0.6864(9) 0.8632(6) 0.037(2) Uani 1 1 d .
C7 C 0.7916(6) 0.6157(9) 0.9173(7) 0.044(2) Uani 1 1 d .
H7 H 0.7458 0.5893 0.9609 0.053 Uiso 1 1 calc R
C8 C 0.9088(7) 0.5855(10) 0.9079(7) 0.048(3) Uani 1 1 d .
H8 H 0.9447 0.5374 0.9445 0.058 Uiso 1 1 calc R
C9 C 0.9791(7) 0.6247(10) 0.8441(7) 0.050(3) Uani 1 1 d .
H9 H 1.0624 0.6043 0.8386 0.060 Uiso 1 1 calc R
C10 C 0.9274(7) 0.6910(10) 0.7912(7) 0.049(3) Uani 1 1 d .
H10 H 0.9763 0.7177 0.7493 0.059 Uiso 1 1 calc R
C11 C 0.8043(7) 0.7224(9) 0.7956(6) 0.037(2) Uani 1 1 d .
C12 C 0.7397(7) 0.7798(9) 0.7315(7) 0.044(2) Uani 1 1 d .
C13 C 0.7944(7) 0.7934(10) 0.6522(7) 0.050(3) Uani 1 1 d .
H13 H 0.8803 0.7803 0.6480 0.060 Uiso 1 1 calc R
C14 C 0.7226(7) 0.8257(10) 0.5809(7) 0.049(3) Uani 1 1 d .
H14 H 0.7624 0.8384 0.5304 0.059 Uiso 1 1 calc R
C15 C 0.5976(8) 0.8394(9) 0.5813(7) 0.047(2) Uani 1 1 d .
H15 H 0.5476 0.8531 0.5287 0.057 Uiso 1 1 calc R
C16 C 0.5433(7) 0.8330(9) 0.6614(6) 0.039(2) Uani 1 1 d .
H16 H 0.4563 0.8438 0.6631 0.047 Uiso 1 1 calc R
C17 C 0.6149(6) 0.8111(8) 0.7378(6) 0.036(2) Uani 1 1 d .
C18 C 0.3757(6) 0.9457(8) 0.8579(6) 0.035(2) Uani 1 1 d .
C19 C 0.3991(7) 1.0308(9) 0.8038(6) 0.040(2) Uani 1 1 d .
H19 H 0.4732 1.0285 0.7745 0.048 Uiso 1 1 calc R
C20 C 0.3215(7) 1.1145(9) 0.7920(6) 0.043(2) Uani 1 1 d .
H20 H 0.3407 1.1685 0.7544 0.051 Uiso 1 1 calc R
C21 C 0.2136(7) 1.1214(9) 0.8349(7) 0.046(2) Uani 1 1 d .
H21 H 0.1554 1.1762 0.8244 0.055 Uiso 1 1 calc R
C22 C 0.1920(7) 1.0468(9) 0.8939(6) 0.039(2) Uani 1 1 d .
H22 H 0.1190 1.0533 0.9244 0.047 Uiso 1 1 calc R
C23 C 0.2704(6) 0.9658(9) 0.9093(6) 0.038(2) Uani 1 1 d .
C24 C 0.2538(6) 0.8979(9) 0.9798(6) 0.037(2) Uani 1 1 d .
C25 C 0.1598(7) 0.9221(9) 1.0390(7) 0.044(2) Uani 1 1 d .
H25 H 0.1062 0.9833 1.0337 0.052 Uiso 1 1 calc R
C26 C 0.1450(7) 0.8572(11) 1.1050(7) 0.054(3) Uani 1 1 d .
H26 H 0.0798 0.8730 1.1428 0.065 Uiso 1 1 calc R
C27 C 0.2230(7) 0.7711(10) 1.1162(6) 0.045(2) Uani 1 1 d .
H27 H 0.2124 0.7290 1.1623 0.054 Uiso 1 1 calc R
C28 C 0.3173(7) 0.7449(9) 1.0606(6) 0.043(2) Uani 1 1 d .
H28 H 0.3700 0.6835 1.0672 0.051 Uiso 1 1 calc R
C29 C 0.3342(6) 0.8119(8) 0.9928(6) 0.035(2) Uani 1 1 d .
C30 C 0.5613(6) 0.4200(9) 0.6600(6) 0.042(2) Uani 1 1 d .
C31 C 0.5936(7) 0.3146(10) 0.6854(7) 0.043(2) Uani 1 1 d .
H31 H 0.5493 0.2851 0.7284 0.052 Uiso 1 1 calc R
C32 C 0.6890(7) 0.2524(10) 0.6493(6) 0.049(2) Uani 1 1 d .
H32 H 0.7073 0.1774 0.6651 0.058 Uiso 1 1 calc R
C33 C 0.7613(7) 0.2991(10) 0.5880(7) 0.044(2) Uani 1 1 d .
C34 C 0.7222(7) 0.3973(10) 0.5603(7) 0.044(2) Uani 1 1 d .
H34 H 0.7641 0.4243 0.5153 0.053 Uiso 1 1 calc R
C35 C 0.6240(7) 0.4609(10) 0.5942(6) 0.046(2) Uani 1 1 d .
H35 H 0.6001 0.5300 0.5734 0.055 Uiso 1 1 calc R
C36 C 0.8729(7) 0.2334(10) 0.5537(7) 0.050(3) Uani 1 1 d .
C37 C 0.9740(8) 0.3330(12) 0.5312(8) 0.075(4) Uani 1 1 d .
H37A H 1.0096 0.4152 0.5900 0.113 Uiso 1 1 calc R
H37B H 0.9317 0.3578 0.4789 0.113 Uiso 1 1 calc R
H37C H 1.0452 0.2895 0.5105 0.113 Uiso 1 1 calc R
C38 C 0.9472(8) 0.1943(12) 0.6329(8) 0.073(3) Uani 1 1 d .
H38A H 0.9819 0.2756 0.6923 0.110 Uiso 1 1 calc R
H38B H 1.0196 0.1555 0.6096 0.110 Uiso 1 1 calc R
H38C H 0.8873 0.1269 0.6471 0.110 Uiso 1 1 calc R
C39 C 0.8202(9) 0.1079(12) 0.4606(8) 0.076(4) Uani 1 1 d .
H39A H 0.8926 0.0670 0.4396 0.114 Uiso 1 1 calc R
H39B H 0.7775 0.1343 0.4093 0.114 Uiso 1 1 calc R
H39C H 0.7565 0.0418 0.4730 0.114 Uiso 1 1 calc R

loop_
_atom_site_aniso_label
_atom_site_aniso_U_11
_atom_site_aniso_U_22
_atom_site_aniso_U_33
_atom_site_aniso_U_23
_atom_site_aniso_U_13
_atom_site_aniso_U_12
Ti1 0.0285(7) 0.0379(11) 0.0472(11) 0.0161(8) 0.0161(7) 0.0043(6)
Cl1 0.0643(14) 0.0432(17) 0.0633(17) 0.0255(13) 0.0247(12) -0.0003(11)
Cl2 0.0330(10) 0.0533(17) 0.0568(16) 0.0204(13) 0.0103(10) 0.0028(10)
O1 0.035(3) 0.050(4) 0.052(4) 0.011(3) 0.011(3) 0.005(3)
C1 0.025(3) 0.049(6) 0.034(5) 0.017(4) 0.007(3) 0.008(3)
C2 0.023(4) 0.037(6) 0.044(6) 0.012(4) 0.006(3) -0.004(3)
C3 0.025(3) 0.030(5) 0.045(5) 0.012(4) 0.018(3) 0.002(3)
C4 0.028(4) 0.029(5) 0.037(5) 0.010(4) 0.015(3) 0.006(3)
C5 0.030(4) 0.024(5) 0.038(5) 0.005(4) 0.015(3) 0.004(3)
C6 0.022(3) 0.035(6) 0.054(6) 0.018(4) 0.007(4) 0.004(3)
C7 0.027(4) 0.048(6) 0.060(6) 0.024(5) 0.006(4) 0.008(4)
C8 0.035(4) 0.058(7) 0.064(7) 0.033(5) 0.012(4) 0.017(4)
C9 0.023(4) 0.057(7) 0.065(7) 0.013(5) 0.013(4) 0.014(4)
C10 0.021(4) 0.067(7) 0.066(7) 0.025(6) 0.021(4) 0.016(4)
C11 0.034(4) 0.039(6) 0.045(6) 0.017(4) 0.023(4) 0.017(4)
C12 0.030(4) 0.043(6) 0.060(6) 0.022(5) 0.015(4) 0.002(4)
C13 0.034(4) 0.061(7) 0.068(7) 0.031(6) 0.032(4) 0.015(4)
C14 0.046(5) 0.056(7) 0.059(7) 0.029(5) 0.030(4) 0.017(4)
C15 0.056(5) 0.050(7) 0.052(6) 0.031(5) 0.029(5) 0.016(4)
C16 0.032(4) 0.040(6) 0.047(6) 0.017(5) 0.011(4) 0.008(4)
C17 0.026(4) 0.036(6) 0.045(5) 0.016(4) 0.015(4) -0.001(3)
C18 0.021(3) 0.037(6) 0.043(6) 0.008(4) 0.011(3) 0.005(3)
C19 0.033(4) 0.036(6) 0.050(6) 0.015(5) 0.015(4) 0.002(4)
C20 0.030(4) 0.040(6) 0.056(6) 0.020(5) 0.011(4) -0.002(4)
C21 0.042(4) 0.033(6) 0.073(7) 0.028(5) 0.019(4) 0.015(4)
C22 0.029(4) 0.039(6) 0.052(6) 0.014(5) 0.021(4) 0.008(4)
C23 0.023(4) 0.037(6) 0.054(6) 0.016(5) 0.016(4) 0.002(3)
C24 0.021(3) 0.034(6) 0.051(6) 0.014(4) 0.009(3) 0.001(3)
C25 0.031(4) 0.041(6) 0.067(7) 0.025(5) 0.019(4) 0.012(4)
C26 0.037(4) 0.068(8) 0.061(7) 0.029(6) 0.022(4) 0.002(4)
C27 0.038(4) 0.057(7) 0.048(6) 0.026(5) 0.015(4) 0.015(4)
C28 0.034(4) 0.052(7) 0.047(6) 0.024(5) 0.018(4) 0.001(4)
C29 0.032(4) 0.032(6) 0.035(5) 0.005(4) 0.017(3) 0.000(3)
C30 0.026(4) 0.045(6) 0.051(6) 0.011(5) 0.014(4) 0.012(4)
C31 0.035(4) 0.051(7) 0.056(6) 0.028(5) 0.019(4) 0.013(4)
C32 0.054(5) 0.051(7) 0.047(6) 0.019(5) 0.026(4) 0.013(4)
C33 0.035(4) 0.051(7) 0.048(6) 0.018(5) 0.013(4) 0.010(4)
C34 0.038(4) 0.052(7) 0.056(6) 0.028(5) 0.019(4) 0.021(4)
C35 0.047(5) 0.048(7) 0.045(6) 0.017(5) 0.019(4) 0.008(4)
C36 0.043(4) 0.048(7) 0.054(6) 0.007(5) 0.021(4) 0.012(4)
C37 0.045(5) 0.108(10) 0.084(9) 0.040(7) 0.038(5) 0.017(5)
C38 0.055(6) 0.109(11) 0.072(8) 0.046(7) 0.011(5) 0.039(6)
C39 0.076(7) 0.085(9) 0.058(8) 0.001(6) 0.024(6) 0.039(6)

loop_
_atom_type_symbol
_atom_type_description
_atom_type_scat_dispersion_real
_atom_type_scat_dispersion_imag
_atom_type_scat_source
C C 0.0033 0.0016 'International Tables Vol C Tables 4.2.6.8 and 6.1.1.4'
H H 0.0000 0.0000 'International Tables Vol C Tables 4.2.6.8 and 6.1.1.4'
O O 0.0106 0.0060 'International Tables Vol C Tables 4.2.6.8 and 6.1.1.4'
Cl Cl 0.1484 0.1585 'International Tables Vol C Tables 4.2.6.8 and 6.1.1.4'
Ti Ti 0.2776 0.4457 'International Tables Vol C Tables 4.2.6.8 and 6.1.1.4'

loop_
_geom_angle_atom_site_label_1
_geom_angle_atom_site_label_2
_geom_angle_atom_site_label_3
_geom_angle
O1 Ti1 Cl2 105.1(2)
O1 Ti1 Cl1 101.6(2)
Cl2 Ti1 Cl1 102.95(10)
O1 Ti1 C1 115.1(3)
Cl2 Ti1 C1 136.0(2)
Cl1 Ti1 C1 86.3(2)
O1 Ti1 C3 98.3(3)
Cl2 Ti1 C3 99.3(2)
Cl1 Ti1 C3 144.9(2)
C1 Ti1 C3 59.0(3)
O1 Ti1 C2 90.0(3)
Cl2 Ti1 C2 134.1(2)
Cl1 Ti1 C2 116.3(2)
C1 Ti1 C2 35.2(3)
C3 Ti1 C2 34.9(3)
O1 Ti1 C5 147.3(2)
Cl2 Ti1 C5 101.3(2)
Cl1 Ti1 C5 90.7(2)
C1 Ti1 C5 34.9(3)
C3 Ti1 C5 58.3(3)
C2 Ti1 C5 57.6(3)
O1 Ti1 C4 133.0(2)
Cl2 Ti1 C4 81.88(19)
Cl1 Ti1 C4 122.33(19)
C1 Ti1 C4 57.9(3)
C3 Ti1 C4 35.7(2)
C2 Ti1 C4 57.7(3)
C5 Ti1 C4 34.0(3)
C30 O1 Ti1 161.1(5)
C5 C1 C2 107.1(7)
C5 C1 Ti1 74.0(4)
C2 C1 Ti1 73.3(4)
C6 C2 C3 122.9(7)
C6 C2 C1 127.8(8)
C3 C2 C1 109.2(6)
C6 C2 Ti1 125.6(6)
C3 C2 Ti1 72.2(4)
C1 C2 Ti1 71.5(4)
C2 C3 C17 118.1(7)
C2 C3 C4 107.2(7)
C17 C3 C4 134.6(8)
C2 C3 Ti1 72.9(4)
C17 C3 Ti1 114.1(5)
C4 C3 Ti1 76.1(4)
C18 C4 C5 120.8(7)
C18 C4 C3 133.6(7)
C5 C4 C3 105.5(7)
C18 C4 Ti1 129.2(5)
C5 C4 Ti1 69.8(5)
C3 C4 Ti1 68.2(4)
C1 C5 C4 110.5(6)
C1 C5 C29 130.1(8)
C4 C5 C29 119.4(7)
C1 C5 Ti1 71.1(4)
C4 C5 Ti1 76.2(5)
C29 C5 Ti1 119.9(5)
C7 C6 C2 123.0(8)
C7 C6 C11 118.8(7)
C2 C6 C11 118.1(8)
C8 C7 C6 120.9(8)
C7 C8 C9 120.6(9)
C10 C9 C8 119.7(7)
C9 C10 C11 122.6(8)
C10 C11 C6 117.3(8)
C10 C11 C12 123.8(8)
C6 C11 C12 118.8(6)
C17 C12 C13 117.0(8)
C17 C12 C11 122.6(8)
C13 C12 C11 120.1(7)
C14 C13 C12 120.4(7)
C15 C14 C13 122.1(8)
C14 C15 C16 118.6(9)
C17 C16 C15 121.1(7)
C16 C17 C12 120.1(8)
C16 C17 C3 122.6(6)
C12 C17 C3 117.0(8)
C4 C18 C19 124.6(7)
C4 C18 C23 120.2(8)
C19 C18 C23 115.1(7)
C20 C19 C18 123.4(7)
C19 C20 C21 119.6(9)
C20 C21 C22 118.9(8)
C23 C22 C21 122.6(7)
C22 C23 C18 119.8(8)
C22 C23 C24 121.8(7)
C18 C23 C24 118.3(7)
C29 C24 C25 117.7(8)
C29 C24 C23 120.7(7)
C25 C24 C23 121.5(7)
C26 C25 C24 120.9(8)
C27 C26 C25 121.0(8)
C26 C27 C28 120.4(9)
C27 C28 C29 119.1(8)
C24 C29 C28 120.8(7)
C24 C29 C5 120.1(8)
C28 C29 C5 119.2(8)
O1 C30 C31 119.2(8)
O1 C30 C35 121.0(9)
C31 C30 C35 119.7(8)
C32 C31 C30 120.7(8)
C31 C32 C33 120.6(9)
C34 C33 C32 116.9(8)
C34 C33 C36 123.5(8)
C32 C33 C36 119.6(9)
C33 C34 C35 123.7(9)
C34 C35 C30 118.1(9)
C39 C36 C33 110.4(7)
C39 C36 C37 107.6(8)
C33 C36 C37 110.9(9)
C39 C36 C38 109.8(9)
C33 C36 C38 111.4(8)
C37 C36 C38 106.6(7)

loop_
_geom_bond_atom_site_label_1
_geom_bond_atom_site_label_2
_geom_bond_distance
Ti1 O1 1.782(6)
Ti1 Cl2 2.257(3)
Ti1 Cl1 2.274(3)
Ti1 C1 2.364(8)
Ti1 C3 2.378(7)
Ti1 C2 2.387(7)
Ti1 C5 2.403(8)
Ti1 C4 2.487(8)
O1 C30 1.369(9)
C1 C5 1.430(11)
C1 C2 1.436(10)
C2 C6 1.428(11)
C2 C3 1.430(11)
C3 C17 1.477(11)
C3 C4 1.495(10)
C4 C18 1.416(11)
C4 C5 1.433(11)
C5 C29 1.457(10)
C6 C7 1.415(11)
C6 C11 1.439(11)
C7 C8 1.347(11)
C8 C9 1.414(12)
C9 C10 1.347(12)
C10 C11 1.401(10)
C11 C12 1.454(12)
C12 C17 1.422(10)
C12 C13 1.425(12)
C13 C14 1.392(12)
C14 C15 1.355(11)
C15 C16 1.413(12)
C16 C17 1.386(11)
C18 C19 1.422(12)
C18 C23 1.442(10)
C19 C20 1.348(12)
C20 C21 1.384(11)
C21 C22 1.391(12)
C22 C23 1.346(12)
C23 C24 1.481(12)
C24 C29 1.393(11)
C24 C25 1.416(11)
C25 C26 1.395(12)
C26 C27 1.368(13)
C27 C28 1.387(11)
C28 C29 1.438(12)
C30 C31 1.383(12)
C30 C35 1.404(12)
C31 C32 1.370(12)
C32 C33 1.432(11)
C33 C34 1.355(12)
C33 C36 1.532(11)
C34 C35 1.393(11)
C36 C39 1.523(13)
C36 C37 1.539(12)
C36 C38 1.540(13)

loop_
_geom_torsion_atom_site_label_1
_geom_torsion_atom_site_label_2
_geom_torsion_atom_site_label_3
_geom_torsion_atom_site_label_4
_geom_torsion
Cl2 Ti1 O1 C30 149.6(19)
Cl1 Ti1 O1 C30 -103(2)
C1 Ti1 O1 C30 -12(2)
C3 Ti1 O1 C30 48(2)
C2 Ti1 O1 C30 14(2)
C5 Ti1 O1 C30 7(2)
C4 Ti1 O1 C30 57(2)
O1 Ti1 C1 C5 162.3(4)
Cl2 Ti1 C1 C5 8.3(6)
Cl1 Ti1 C1 C5 -96.5(4)
C3 Ti1 C1 C5 77.9(5)
C2 Ti1 C1 C5 113.9(7)
C4 Ti1 C1 C5 35.8(4)
O1 Ti1 C1 C2 48.4(6)
Cl2 Ti1 C1 C2 -105.6(5)
Cl1 Ti1 C1 C2 149.5(5)
C3 Ti1 C1 C2 -36.1(5)
C5 Ti1 C1 C2 -113.9(7)
C4 Ti1 C1 C2 -78.2(5)
C5 C1 C2 C6 172.0(8)
Ti1 C1 C2 C6 -121.1(8)
C5 C1 C2 C3 -4.1(9)
Ti1 C1 C2 C3 62.8(5)
C5 C1 C2 Ti1 -66.9(5)
O1 Ti1 C2 C6 -13.6(8)
Cl2 Ti1 C2 C6 -124.9(7)
Cl1 Ti1 C2 C6 89.4(7)
C1 Ti1 C2 C6 123.8(10)
C3 Ti1 C2 C6 -118.1(9)
C5 Ti1 C2 C6 162.0(9)
C4 Ti1 C2 C6 -157.4(9)
O1 Ti1 C2 C3 104.5(5)
Cl2 Ti1 C2 C3 -6.8(6)
Cl1 Ti1 C2 C3 -152.5(4)
C1 Ti1 C2 C3 -118.1(7)
C5 Ti1 C2 C3 -79.8(5)
C4 Ti1 C2 C3 -39.3(4)
O1 Ti1 C2 C1 -137.4(5)
Cl2 Ti1 C2 C1 111.3(5)
Cl1 Ti1 C2 C1 -34.4(5)
C3 Ti1 C2 C1 118.1(7)
C5 Ti1 C2 C1 38.3(5)
C4 Ti1 C2 C1 78.8(5)
C6 C2 C3 C17 12.7(12)
C1 C2 C3 C17 -171.0(6)
Ti1 C2 C3 C17 -108.7(7)
C6 C2 C3 C4 -169.7(7)
C1 C2 C3 C4 6.6(9)
Ti1 C2 C3 C4 69.0(5)
C6 C2 C3 Ti1 121.3(8)
C1 C2 C3 Ti1 -62.3(5)
O1 Ti1 C3 C2 -78.1(5)
Cl2 Ti1 C3 C2 175.0(4)
Cl1 Ti1 C3 C2 46.1(6)
C1 Ti1 C3 C2 36.4(4)
C5 Ti1 C3 C2 77.4(5)
C4 Ti1 C3 C2 113.3(7)
O1 Ti1 C3 C17 35.6(6)
Cl2 Ti1 C3 C17 -71.3(6)
Cl1 Ti1 C3 C17 159.7(4)
C1 Ti1 C3 C17 150.0(7)
C2 Ti1 C3 C17 113.7(8)
C5 Ti1 C3 C17 -168.9(7)
C4 Ti1 C3 C17 -133.0(8)
O1 Ti1 C3 C4 168.6(5)
Cl2 Ti1 C3 C4 61.7(5)
Cl1 Ti1 C3 C4 -67.2(6)
C1 Ti1 C3 C4 -77.0(5)
C2 Ti1 C3 C4 -113.3(7)
C5 Ti1 C3 C4 -35.9(4)
C2 C3 C4 C18 169.3(8)
C17 C3 C4 C18 -13.7(15)
Ti1 C3 C4 C18 -124.0(9)
C2 C3 C4 C5 -6.6(8)
C17 C3 C4 C5 170.5(8)
Ti1 C3 C4 C5 60.2(5)
C2 C3 C4 Ti1 -66.8(5)
C17 C3 C4 Ti1 110.3(9)
O1 Ti1 C4 C18 113.8(7)
Cl2 Ti1 C4 C18 10.7(7)
Cl1 Ti1 C4 C18 -89.6(7)
C1 Ti1 C4 C18 -150.5(8)
C3 Ti1 C4 C18 129.3(9)
C2 Ti1 C4 C18 167.7(8)
C5 Ti1 C4 C18 -113.8(8)
O1 Ti1 C4 C5 -132.5(4)
Cl2 Ti1 C4 C5 124.4(4)
Cl1 Ti1 C4 C5 24.2(4)
C1 Ti1 C4 C5 -36.7(4)
C3 Ti1 C4 C5 -117.0(6)
C2 Ti1 C4 C5 -78.5(5)
O1 Ti1 C4 C3 -15.5(6)
Cl2 Ti1 C4 C3 -118.6(5)
Cl1 Ti1 C4 C3 141.2(4)
C1 Ti1 C4 C3 80.3(5)
C2 Ti1 C4 C3 38.4(4)
C5 Ti1 C4 C3 117.0(6)
C2 C1 C5 C4 -0.2(9)
Ti1 C1 C5 C4 -66.6(6)
C2 C1 C5 C29 179.9(7)
Ti1 C1 C5 C29 113.6(8)
C2 C1 C5 Ti1 66.3(5)
C18 C4 C5 C1 -172.3(7)
C3 C4 C5 C1 4.2(8)
Ti1 C4 C5 C1 63.3(6)
C18 C4 C5 C29 7.6(11)
C3 C4 C5 C29 -175.9(6)
Ti1 C4 C5 C29 -116.8(7)
C18 C4 C5 Ti1 124.4(7)
C3 C4 C5 Ti1 -59.1(5)
O1 Ti1 C5 C1 -30.6(8)
Cl2 Ti1 C5 C1 -174.1(4)
Cl1 Ti1 C5 C1 82.5(4)
C3 Ti1 C5 C1 -80.1(5)
C2 Ti1 C5 C1 -38.6(5)
C4 Ti1 C5 C1 -117.7(6)
O1 Ti1 C5 C4 87.1(7)
Cl2 Ti1 C5 C4 -56.4(4)
Cl1 Ti1 C5 C4 -159.7(4)
C1 Ti1 C5 C4 117.7(6)
C3 Ti1 C5 C4 37.7(4)
C2 Ti1 C5 C4 79.1(4)
O1 Ti1 C5 C29 -156.6(6)
Cl2 Ti1 C5 C29 59.9(7)
Cl1 Ti1 C5 C29 -43.5(7)
C1 Ti1 C5 C29 -126.0(9)
C3 Ti1 C5 C29 153.9(8)
C2 Ti1 C5 C29 -164.6(8)
C4 Ti1 C5 C29 116.3(8)
C3 C2 C6 C7 178.6(8)
C1 C2 C6 C7 3.0(14)
Ti1 C2 C6 C7 -90.5(10)
C3 C2 C6 C11 1.7(12)
C1 C2 C6 C11 -173.9(8)
Ti1 C2 C6 C11 92.6(9)
C2 C6 C7 C8 -175.2(8)
C11 C6 C7 C8 1.7(14)
C6 C7 C8 C9 0.5(14)
C7 C8 C9 C10 -1.0(15)
C8 C9 C10 C11 -0.8(15)
C9 C10 C11 C6 2.9(14)
C9 C10 C11 C12 -172.7(9)
C7 C6 C11 C10 -3.3(12)
C2 C6 C11 C10 173.7(8)
C7 C6 C11 C12 172.5(8)
C2 C6 C11 C12 -10.4(12)
C10 C11 C12 C17 -179.7(8)
C6 C11 C12 C17 4.7(13)
C10 C11 C12 C13 6.9(14)
C6 C11 C12 C13 -168.6(8)
C17 C12 C13 C14 -4.9(14)
C11 C12 C13 C14 168.8(9)
C12 C13 C14 C15 -2.9(15)
C13 C14 C15 C16 5.9(14)
C14 C15 C16 C17 -0.9(14)
C15 C16 C17 C12 -7.0(13)
C15 C16 C17 C3 -180.0(8)
C13 C12 C17 C16 9.6(12)
C11 C12 C17 C16 -163.9(9)
C13 C12 C17 C3 -177.0(8)
C11 C12 C17 C3 9.5(12)
C2 C3 C17 C16 155.4(8)
C4 C3 C17 C16 -21.4(14)
Ti1 C3 C17 C16 72.7(10)
C2 C3 C17 C12 -17.8(11)
C4 C3 C17 C12 165.3(8)
Ti1 C3 C17 C12 -100.5(7)
C5 C4 C18 C19 167.3(7)
C3 C4 C18 C19 -8.0(14)
Ti1 C4 C18 C19 -104.7(8)
C5 C4 C18 C23 -8.4(11)
C3 C4 C18 C23 176.3(8)
Ti1 C4 C18 C23 79.7(9)
C4 C18 C19 C20 177.4(8)
C23 C18 C19 C20 -6.7(12)
C18 C19 C20 C21 0.8(14)
C19 C20 C21 C22 3.4(13)
C20 C21 C22 C23 -1.3(14)
C21 C22 C23 C18 -4.9(13)
C21 C22 C23 C24 173.8(8)
C4 C18 C23 C22 -175.4(8)
C19 C18 C23 C22 8.6(11)
C4 C18 C23 C24 5.9(11)
C19 C18 C23 C24 -170.2(7)
C22 C23 C24 C29 178.4(8)
C18 C23 C24 C29 -2.9(11)
C22 C23 C24 C25 -4.1(12)
C18 C23 C24 C25 174.6(7)
C29 C24 C25 C26 -2.6(12)
C23 C24 C25 C26 179.8(8)
C24 C25 C26 C27 1.7(14)
C25 C26 C27 C28 -1.1(14)
C26 C27 C28 C29 1.5(13)
C25 C24 C29 C28 3.1(11)
C23 C24 C29 C28 -179.4(7)
C25 C24 C29 C5 -175.4(7)
C23 C24 C29 C5 2.2(11)
C27 C28 C29 C24 -2.6(12)
C27 C28 C29 C5 175.9(7)
C1 C5 C29 C24 175.4(8)
C4 C5 C29 C24 -4.4(11)
Ti1 C5 C29 C24 -94.9(8)
C1 C5 C29 C28 -3.1(12)
C4 C5 C29 C28 177.1(7)
Ti1 C5 C29 C28 86.6(8)
Ti1 O1 C30 C31 82(2)
Ti1 O1 C30 C35 -95(2)
O1 C30 C31 C32 -175.7(7)
C35 C30 C31 C32 2.0(13)
C30 C31 C32 C33 2.8(13)
C31 C32 C33 C34 -6.3(13)
C31 C32 C33 C36 176.3(8)
C32 C33 C34 C35 5.2(13)
C36 C33 C34 C35 -177.5(8)
C33 C34 C35 C30 -0.6(13)
O1 C30 C35 C34 174.5(7)
C31 C30 C35 C34 -3.1(12)
C34 C33 C36 C39 -90.5(12)
C32 C33 C36 C39 86.7(11)
C34 C33 C36 C37 28.6(12)
C32 C33 C36 C37 -154.2(8)
C34 C33 C36 C38 147.2(9)
C32 C33 C36 C38 -35.6(11)
